data_7701801
loop_
_publ_author_name
'Gompa, Thaige P.'
'Jiang, Ningxin'
'Bacsa, John'
'La Pierre, Henry Storms'

_publ_section_title
;
 Synthesis of Homoleptic, Divalent Lanthanide (Sm, Eu) Complexes via
 Oxidative Transmetallation
;
_journal_name_full 'Dalton Transactions'
_journal_paper_doi 10.1039/C9DT04230J
_journal_year 2019
_chemical_formula_moiety 'C24 H55 N O6 Si2'
_chemical_formula_sum 'C24 H55 N O6 Si2'
_chemical_formula_weight 509.87
_space_group_crystal_system triclinic
_space_group_IT_number 2
_space_group_name_Hall '-P 1'
_space_group_name_H-M_alt 'P -1'
_atom_sites_solution_hydrogens mixed
_atom_sites_solution_primary dual
_audit_creation_date 2017-08-30
_audit_creation_method
;
Olex2 1.2-dev
(compiled 2017.07.20 svn.r3457 for OlexSys, GUI svn.r5370)
;
_audit_update_record
;
2019-09-11 deposited with the CCDC.	2019-11-05 downloaded from the CCDC.
;
_cell_angle_alpha 79.543(4)
_cell_angle_beta 79.198(4)
_cell_angle_gamma 64.407(3)
_cell_formula_units_Z 2
_cell_length_a 9.2019(9)
_cell_length_b 9.4820(10)
_cell_length_c 20.813(2)
_cell_measurement_reflns_used 9878
_cell_measurement_temperature 185(2)
_cell_measurement_theta_max 32.507
_cell_measurement_theta_min 2.613
_cell_volume 1598.4(3)
_computing_cell_refinement 'SAINT V8.38A (Bruker, 2016)'
_computing_data_collection 'APEX2 v2016.5-1 (Bruker, 2014)'
_computing_data_reduction 'SAINT V8.38A (Bruker, 2016)'
_computing_molecular_graphics 'Olex2 (Dolomanov et al., 2009)'
_computing_publication_material 'Olex2 (Dolomanov et al., 2009)'
_computing_structure_refinement 'SHELXL-2014 (Sheldrick, 2015)'
_computing_structure_solution 'SHELXT (Sheldrick, 2015)'
_diffrn_ambient_temperature 185(2)
_diffrn_detector_area_resol_mean 7.495
_diffrn_measured_fraction_theta_full 0.998
_diffrn_measured_fraction_theta_max 0.996
_diffrn_measurement_device_type 'Bruker D8 VENTURE diffractometer'
_diffrn_measurement_method '\f and \w scans'
_diffrn_radiation_monochromator 'multilayer mirror'
_diffrn_radiation_type MoK\a
_diffrn_radiation_wavelength 0.71073
_diffrn_reflns_av_R_equivalents 0.0413
_diffrn_reflns_av_unetI/netI 0.0391
_diffrn_reflns_Laue_measured_fraction_full 0.998
_diffrn_reflns_Laue_measured_fraction_max 0.996
_diffrn_reflns_limit_h_max 13
_diffrn_reflns_limit_h_min -13
_diffrn_reflns_limit_k_max 13
_diffrn_reflns_limit_k_min -13
_diffrn_reflns_limit_l_max 29
_diffrn_reflns_limit_l_min -29
_diffrn_reflns_number 41132
_diffrn_reflns_point_group_measured_fraction_full 0.998
_diffrn_reflns_point_group_measured_fraction_max 0.996
_diffrn_reflns_theta_full 25.242
_diffrn_reflns_theta_max 30.508
_diffrn_reflns_theta_min 2.397
_diffrn_source 'microfocus sealed tube'
_diffrn_source_current 1.4
_diffrn_source_voltage 50
_diffrn_standards_number 0
_exptl_absorpt_coefficient_mu 0.143
_exptl_absorpt_correction_T_max 0.7466
_exptl_absorpt_correction_T_min 0.7035
_exptl_absorpt_correction_type multi-scan
_exptl_absorpt_process_details
'SADABS-2016/2 (Bruker,2016/2) was used for absorption correction. wR2(int) was 0.1166 before and 0.0625 after correction. The Ratio of minimum to maximum transmission is 0.9423. The \l/2 correction factor is Not present.'
_exptl_crystal_colour colourless
_exptl_crystal_colour_primary colourless
_exptl_crystal_density_diffrn 1.059
_exptl_crystal_description prism
_exptl_crystal_F_000 564
_exptl_crystal_recrystallization_method 'The material was recrystallised from --- by as supplied'
_exptl_crystal_size_max 0.333
_exptl_crystal_size_mid 0.258
_exptl_crystal_size_min 0.14
_refine_diff_density_max 0.409
_refine_diff_density_min -0.291
_refine_diff_density_rms 0.046
_refine_ls_extinction_method none
_refine_ls_goodness_of_fit_ref 1.031
_refine_ls_hydrogen_treatment mixed
_refine_ls_matrix_type full
_refine_ls_number_parameters 319
_refine_ls_number_reflns 9720
_refine_ls_number_restraints 1
_refine_ls_restrained_S_all 1.032
_refine_ls_R_factor_all 0.0660
_refine_ls_R_factor_gt 0.0438
_refine_ls_shift/su_max 0.001
_refine_ls_shift/su_mean 0.000
_refine_ls_structure_factor_coef Fsqd
_refine_ls_weighting_details 'w=1/[\s^2^(Fo^2^)+(0.0460P)^2^+0.4938P] where P=(Fo^2^+2Fc^2^)/3'
_refine_ls_weighting_scheme calc
_refine_ls_wR_factor_gt 0.1021
_refine_ls_wR_factor_ref 0.1171
_reflns_Friedel_coverage 0.000
_reflns_number_gt 7378
_reflns_number_total 9720
_reflns_threshold_expression 'I > 2\s(I)'
_cod_data_source_file c9dt04230j2.cif
_cod_data_source_block tpg-01-161
_cod_database_code 7701801
_shelx_shelxl_version_number 2014/7
_shelx_space_group_comment
;
The symmetry employed for this shelxl refinement is uniquely defined
by the following loop, which should always be used as a source of
symmetry information in preference to the above space-group names.
They are only intended as comments.
;
_olex2_refinement_description
;
1. Fixed Uiso
 At 1.2 times of:
  All O(H) groups
 At 1.5 times of:
  All C(H,H,H) groups
2. Restrained distances
 N1-H1
 0.95 with sigma of 0.02
3.a Idealised Me refined as rotating group:
 C14(H14A,H14B,H14C), C18(H18A,H18B,H18C), C22(H22A,H22B,H22C), C8(H8A,H8B,
 H8C), C15(H15A,H15B,H15C), C12(H12A,H12B,H12C), C19(H19A,H19B,H19C), C4(H4A,
 H4B,H4C), C16(H16A,H16B,H16C), C7(H7A,H7B,H7C), C24(H24A,H24B,H24C), C20(H20A,
 H20B,H20C), C2(H2A,H2B,H2C), C3(H3A,H3B,H3C), C10(H10A,H10B,H10C), C6(H6A,H6B,
 H6C), C11(H11A,H11B,H11C), C23(H23A,H23B,H23C)
;
_olex2_diffrn_ambient_temperature_device 'Oxford Cryosystems'
_olex2_exptl_crystal_mounting_method 'The crystal was mounted on a loop with paratone oil'
_olex2_submission_original_sample_id TPG-01-161
_olex2_submission_special_instructions 'No special instructions were received'

loop_
_space_group_symop_operation_xyz
'x, y, z'
'-x, -y, -z'

loop_
_atom_site_label
_atom_site_type_symbol
_atom_site_fract_x
_atom_site_fract_y
_atom_site_fract_z
_atom_site_U_iso_or_equiv
_atom_site_adp_type
_atom_site_occupancy
_atom_site_site_symmetry_order
_atom_site_calc_flag
_atom_site_refinement_flags_posn
Si2 Si 0.72218(4) 0.75883(4) 0.32664(2) 0.02218(8) Uani 1 1 d .
Si1 Si 0.87575(4) 0.75913(4) 0.17818(2) 0.02381(9) Uani 1 1 d .
O4 O 0.90156(10) 0.73013(11) 0.33913(4) 0.02760(19) Uani 1 1 d .
O2 O 0.95456(11) 0.88379(11) 0.17462(5) 0.0309(2) Uani 1 1 d .
O1 O 1.02213(11) 0.58515(11) 0.18423(5) 0.0301(2) Uani 1 1 d .
O5 O 0.59520(10) 0.92389(10) 0.35407(5) 0.02678(19) Uani 1 1 d .
N1 N 0.73234(13) 0.76350(13) 0.24366(5) 0.0267(2) Uani 1 1 d D
C13 C 0.95691(16) 0.75541(16) 0.39464(7) 0.0305(3) Uani 1 1 d .
O3 O 0.79189(12) 0.80072(11) 0.11098(5) 0.0310(2) Uani 1 1 d .
C14 C 1.13834(18) 0.6533(2) 0.38913(9) 0.0465(4) Uani 1 1 d .
H14A H 1.1573 0.5426 0.3917 0.070 Uiso 1 1 calc GR
H14B H 1.1839 0.6675 0.4252 0.070 Uiso 1 1 calc GR
H14C H 1.1909 0.6840 0.3469 0.070 Uiso 1 1 calc GR
C18 C 0.3651(2) 0.9282(2) 0.43253(8) 0.0451(4) Uani 1 1 d .
H18A H 0.3992 0.8151 0.4321 0.068 Uiso 1 1 calc GR
H18B H 0.2465 0.9796 0.4416 0.068 Uiso 1 1 calc GR
H18C H 0.4139 0.9450 0.4669 0.068 Uiso 1 1 calc GR
C21 C 0.71332(17) 0.46224(15) 0.36109(7) 0.0298(3) Uani 1 1 d .
C22 C 0.89541(19) 0.38447(18) 0.34253(10) 0.0505(4) Uani 1 1 d .
H22A H 0.9502 0.3961 0.3760 0.076 Uiso 1 1 calc GR
H22B H 0.9251 0.4346 0.2998 0.076 Uiso 1 1 calc GR
H22C H 0.9287 0.2724 0.3398 0.076 Uiso 1 1 calc GR
C8 C 0.9975(3) 1.1037(2) 0.18729(12) 0.0653(6) Uani 1 1 d .
H8A H 0.9862 1.0776 0.2352 0.098 Uiso 1 1 calc GR
H8B H 0.9629 1.2177 0.1766 0.098 Uiso 1 1 calc GR
H8C H 1.1114 1.0495 0.1692 0.098 Uiso 1 1 calc GR
C15 C 0.8705(2) 0.7079(2) 0.45904(7) 0.0438(4) Uani 1 1 d .
H15A H 0.7538 0.7744 0.4613 0.066 Uiso 1 1 calc GR
H15B H 0.9132 0.7214 0.4962 0.066 Uiso 1 1 calc GR
H15C H 0.8891 0.5975 0.4611 0.066 Uiso 1 1 calc GR
C12 C 0.7587(3) 0.5656(2) 0.10004(10) 0.0582(5) Uani 1 1 d .
H12A H 0.8733 0.5148 0.0823 0.087 Uiso 1 1 calc GR
H12B H 0.6946 0.5285 0.0805 0.087 Uiso 1 1 calc GR
H12C H 0.7469 0.5392 0.1479 0.087 Uiso 1 1 calc GR
C1 C 1.19181(16) 0.52519(17) 0.15846(7) 0.0335(3) Uani 1 1 d .
C19 C 0.34633(18) 0.9754(2) 0.31118(9) 0.0428(4) Uani 1 1 d .
H19A H 0.3895 1.0149 0.2686 0.064 Uiso 1 1 calc GR
H19B H 0.2281 1.0335 0.3179 0.064 Uiso 1 1 calc GR
H19C H 0.3736 0.8632 0.3117 0.064 Uiso 1 1 calc GR
C17 C 0.42044(15) 0.99782(15) 0.36591(7) 0.0310(3) Uani 1 1 d .
C4 C 1.2818(2) 0.5624(2) 0.20232(10) 0.0510(4) Uani 1 1 d .
H4A H 1.2419 0.6768 0.2010 0.076 Uiso 1 1 calc GR
H4B H 1.3983 0.5177 0.1867 0.076 Uiso 1 1 calc GR
H4C H 1.2635 0.5169 0.2476 0.076 Uiso 1 1 calc GR
C16 C 0.9237(2) 0.92840(19) 0.38910(10) 0.0478(4) Uani 1 1 d .
H16A H 0.9780 0.9579 0.3471 0.072 Uiso 1 1 calc GR
H16B H 0.9653 0.9465 0.4254 0.072 Uiso 1 1 calc GR
H16C H 0.8065 0.9924 0.3912 0.072 Uiso 1 1 calc GR
C7 C 0.9122(4) 1.0874(2) 0.08384(10) 0.0753(7) Uani 1 1 d .
H7A H 1.0263 1.0320 0.0663 0.113 Uiso 1 1 calc GR
H7B H 0.8780 1.2010 0.0719 0.113 Uiso 1 1 calc GR
H7C H 0.8448 1.0522 0.0653 0.113 Uiso 1 1 calc GR
C9 C 0.69905(19) 0.74258(18) 0.08371(7) 0.0366(3) Uani 1 1 d .
C24 C 0.6621(3) 0.3916(2) 0.42806(9) 0.0548(5) Uani 1 1 d .
H24A H 0.6940 0.2790 0.4272 0.082 Uiso 1 1 calc GR
H24B H 0.5440 0.4442 0.4387 0.082 Uiso 1 1 calc GR
H24C H 0.7151 0.4059 0.4615 0.082 Uiso 1 1 calc GR
C20 C 0.37789(19) 1.17153(17) 0.36620(10) 0.0473(4) Uani 1 1 d .
H20A H 0.4307 1.1841 0.4002 0.071 Uiso 1 1 calc GR
H20B H 0.2599 1.2286 0.3756 0.071 Uiso 1 1 calc GR
H20C H 0.4156 1.2138 0.3231 0.071 Uiso 1 1 calc GR
C2 C 1.2147(2) 0.5962(2) 0.08765(8) 0.0495(4) Uani 1 1 d .
H2A H 1.1512 0.5745 0.0609 0.074 Uiso 1 1 calc GR
H2B H 1.3298 0.5496 0.0701 0.074 Uiso 1 1 calc GR
H2C H 1.1777 0.7102 0.0863 0.074 Uiso 1 1 calc GR
C3 C 1.2462(2) 0.34824(18) 0.16196(9) 0.0471(4) Uani 1 1 d .
H3A H 1.2255 0.3054 0.2076 0.071 Uiso 1 1 calc GR
H3B H 1.3625 0.2988 0.1467 0.071 Uiso 1 1 calc GR
H3C H 1.1854 0.3265 0.1339 0.071 Uiso 1 1 calc GR
C5 C 0.89305(19) 1.05179(16) 0.15784(7) 0.0354(3) Uani 1 1 d .
C10 C 0.7233(3) 0.7861(3) 0.00997(9) 0.0622(5) Uani 1 1 d .
H10A H 0.6888 0.9003 0.0004 0.093 Uiso 1 1 calc GR
H10B H 0.6584 0.7536 -0.0115 0.093 Uiso 1 1 calc GR
H10C H 0.8383 0.7326 -0.0067 0.093 Uiso 1 1 calc GR
C6 C 0.7176(2) 1.13046(19) 0.18652(12) 0.0612(6) Uani 1 1 d .
H6A H 0.6514 1.0954 0.1671 0.092 Uiso 1 1 calc GR
H6B H 0.6798 1.2449 0.1767 0.092 Uiso 1 1 calc GR
H6C H 0.7077 1.1021 0.2343 0.092 Uiso 1 1 calc GR
C11 C 0.5208(2) 0.8248(3) 0.11033(10) 0.0583(5) Uani 1 1 d .
H11A H 0.5049 0.7895 0.1573 0.087 Uiso 1 1 calc GR
H11B H 0.4546 0.7989 0.0866 0.087 Uiso 1 1 calc GR
H11C H 0.4880 0.9389 0.1042 0.087 Uiso 1 1 calc GR
C23 C 0.6250(2) 0.4475(2) 0.30969(9) 0.0504(4) Uani 1 1 d .
H23A H 0.6581 0.4935 0.2665 0.076 Uiso 1 1 calc GR
H23B H 0.5076 0.5034 0.3213 0.076 Uiso 1 1 calc GR
H23C H 0.6523 0.3361 0.3081 0.076 Uiso 1 1 calc GR
O6 O 0.65983(11) 0.62723(10) 0.36668(4) 0.02687(19) Uani 1 1 d .
H1 H 0.6379(16) 0.7878(18) 0.2334(8) 0.032 Uiso 1 1 d DR

loop_
_atom_site_aniso_label
_atom_site_aniso_U_11
_atom_site_aniso_U_22
_atom_site_aniso_U_33
_atom_site_aniso_U_23
_atom_site_aniso_U_13
_atom_site_aniso_U_12
Si2 0.02062(15) 0.02071(16) 0.02387(17) -0.00293(12) -0.00221(12) -0.00733(12)
Si1 0.02381(16) 0.02201(16) 0.02437(17) -0.00176(13) -0.00202(13) -0.00899(13)
O4 0.0235(4) 0.0311(5) 0.0283(5) -0.0063(4) -0.0048(3) -0.0095(4)
O2 0.0300(5) 0.0249(4) 0.0388(5) -0.0024(4) -0.0032(4) -0.0131(4)
O1 0.0254(4) 0.0252(4) 0.0350(5) -0.0015(4) -0.0005(4) -0.0080(4)
O5 0.0216(4) 0.0230(4) 0.0339(5) -0.0060(4) -0.0013(4) -0.0073(3)
N1 0.0215(5) 0.0322(6) 0.0263(5) -0.0030(4) -0.0038(4) -0.0106(4)
C13 0.0293(6) 0.0304(7) 0.0333(7) -0.0069(5) -0.0096(5) -0.0101(5)
O3 0.0372(5) 0.0300(5) 0.0272(5) 0.0006(4) -0.0071(4) -0.0153(4)
C14 0.0304(7) 0.0564(10) 0.0517(10) -0.0156(8) -0.0153(7) -0.0091(7)
C18 0.0403(8) 0.0442(9) 0.0461(9) -0.0101(7) 0.0122(7) -0.0182(7)
C21 0.0340(7) 0.0216(6) 0.0336(7) -0.0044(5) -0.0004(5) -0.0123(5)
C22 0.0355(8) 0.0263(7) 0.0819(13) -0.0116(8) -0.0005(8) -0.0060(6)
C8 0.0733(13) 0.0449(10) 0.0966(17) -0.0029(10) -0.0246(12) -0.0381(10)
C15 0.0487(9) 0.0518(10) 0.0307(8) -0.0041(7) -0.0097(7) -0.0186(8)
C12 0.0807(14) 0.0413(9) 0.0644(12) -0.0040(8) -0.0270(10) -0.0298(9)
C1 0.0241(6) 0.0317(7) 0.0396(8) -0.0076(6) 0.0003(5) -0.0070(5)
C19 0.0260(7) 0.0450(9) 0.0545(10) -0.0085(7) -0.0081(6) -0.0094(6)
C17 0.0216(6) 0.0255(6) 0.0409(8) -0.0063(5) 0.0015(5) -0.0063(5)
C4 0.0337(8) 0.0525(10) 0.0677(12) -0.0164(9) -0.0109(8) -0.0130(7)
C16 0.0505(9) 0.0365(8) 0.0650(11) -0.0098(8) -0.0158(8) -0.0210(7)
C7 0.133(2) 0.0495(11) 0.0434(10) 0.0071(9) -0.0011(12) -0.0461(13)
C9 0.0461(8) 0.0373(8) 0.0313(7) -0.0010(6) -0.0128(6) -0.0196(6)
C24 0.0847(14) 0.0337(8) 0.0426(9) -0.0005(7) 0.0062(9) -0.0284(9)
C20 0.0347(8) 0.0255(7) 0.0731(12) -0.0117(7) 0.0014(8) -0.0052(6)
C2 0.0432(9) 0.0502(10) 0.0445(9) -0.0075(7) 0.0105(7) -0.0149(8)
C3 0.0375(8) 0.0309(8) 0.0621(11) -0.0103(7) -0.0049(7) -0.0025(6)
C5 0.0433(8) 0.0248(6) 0.0391(8) -0.0017(6) -0.0021(6) -0.0170(6)
C10 0.0889(15) 0.0808(14) 0.0326(9) 0.0015(9) -0.0189(9) -0.0479(12)
C6 0.0471(10) 0.0253(8) 0.1014(16) -0.0104(9) 0.0039(10) -0.0097(7)
C11 0.0438(10) 0.0751(13) 0.0615(12) -0.0086(10) -0.0167(9) -0.0251(9)
C23 0.0621(11) 0.0483(10) 0.0540(10) -0.0127(8) -0.0115(9) -0.0306(9)
O6 0.0286(4) 0.0208(4) 0.0290(5) -0.0038(3) 0.0006(4) -0.0094(3)

loop_
_atom_type_symbol
_atom_type_description
_atom_type_scat_dispersion_real
_atom_type_scat_dispersion_imag
_atom_type_scat_source
C C 0.0033 0.0016 'International Tables Vol C Tables 4.2.6.8 and 6.1.1.4'
H H 0.0000 0.0000 'International Tables Vol C Tables 4.2.6.8 and 6.1.1.4'
N N 0.0061 0.0033 'International Tables Vol C Tables 4.2.6.8 and 6.1.1.4'
O O 0.0106 0.0060 'International Tables Vol C Tables 4.2.6.8 and 6.1.1.4'
Si Si 0.0817 0.0704 'International Tables Vol C Tables 4.2.6.8 and 6.1.1.4'

loop_
_geom_angle_atom_site_label_1
_geom_angle_atom_site_label_2
_geom_angle_atom_site_label_3
_geom_angle
O4 Si2 O5 107.46(5)
O4 Si2 N1 105.32(5)
O4 Si2 O6 114.34(5)
O5 Si2 N1 113.03(5)
O5 Si2 O6 105.41(5)
O6 Si2 N1 111.40(5)
O2 Si1 O1 106.96(5)
O2 Si1 N1 115.24(6)
O2 Si1 O3 106.44(5)
O1 Si1 N1 106.96(5)
O1 Si1 O3 113.02(5)
O3 Si1 N1 108.39(5)
C13 O4 Si2 130.82(8)
C5 O2 Si1 132.45(9)
C1 O1 Si1 132.58(9)
C17 O5 Si2 132.88(8)
Si2 N1 H1 109.7(11)
Si1 N1 Si2 134.90(7)
Si1 N1 H1 114.6(11)
O4 C13 C14 105.57(11)
O4 C13 C15 110.65(12)
O4 C13 C16 108.51(12)
C14 C13 C15 110.92(13)
C16 C13 C14 110.73(13)
C16 C13 C15 110.34(13)
C9 O3 Si1 135.99(9)
C13 C14 H14A 109.5
C13 C14 H14B 109.5
C13 C14 H14C 109.5
H14A C14 H14B 109.5
H14A C14 H14C 109.5
H14B C14 H14C 109.5
H18A C18 H18B 109.5
H18A C18 H18C 109.5
H18B C18 H18C 109.5
C17 C18 H18A 109.5
C17 C18 H18B 109.5
C17 C18 H18C 109.5
C22 C21 C24 111.36(14)
C22 C21 C23 110.69(14)
C24 C21 C23 109.63(14)
O6 C21 C22 111.11(11)
O6 C21 C24 105.56(11)
O6 C21 C23 108.31(12)
C21 C22 H22A 109.5
C21 C22 H22B 109.5
C21 C22 H22C 109.5
H22A C22 H22B 109.5
H22A C22 H22C 109.5
H22B C22 H22C 109.5
H8A C8 H8B 109.5
H8A C8 H8C 109.5
H8B C8 H8C 109.5
C5 C8 H8A 109.5
C5 C8 H8B 109.5
C5 C8 H8C 109.5
C13 C15 H15A 109.5
C13 C15 H15B 109.5
C13 C15 H15C 109.5
H15A C15 H15B 109.5
H15A C15 H15C 109.5
H15B C15 H15C 109.5
H12A C12 H12B 109.5
H12A C12 H12C 109.5
H12B C12 H12C 109.5
C9 C12 H12A 109.5
C9 C12 H12B 109.5
C9 C12 H12C 109.5
O1 C1 C4 108.49(12)
O1 C1 C2 110.62(12)
O1 C1 C3 105.01(12)
C4 C1 C2 111.25(14)
C4 C1 C3 110.62(13)
C3 C1 C2 110.65(13)
H19A C19 H19B 109.5
H19A C19 H19C 109.5
H19B C19 H19C 109.5
C17 C19 H19A 109.5
C17 C19 H19B 109.5
C17 C19 H19C 109.5
O5 C17 C18 108.85(11)
O5 C17 C19 110.43(11)
O5 C17 C20 105.28(11)
C18 C17 C19 111.19(13)
C18 C17 C20 110.75(13)
C20 C17 C19 110.17(13)
C1 C4 H4A 109.5
C1 C4 H4B 109.5
C1 C4 H4C 109.5
H4A C4 H4B 109.5
H4A C4 H4C 109.5
H4B C4 H4C 109.5
C13 C16 H16A 109.5
C13 C16 H16B 109.5
C13 C16 H16C 109.5
H16A C16 H16B 109.5
H16A C16 H16C 109.5
H16B C16 H16C 109.5
H7A C7 H7B 109.5
H7A C7 H7C 109.5
H7B C7 H7C 109.5
C5 C7 H7A 109.5
C5 C7 H7B 109.5
C5 C7 H7C 109.5
O3 C9 C12 110.93(13)
O3 C9 C10 105.49(13)
O3 C9 C11 108.99(13)
C12 C9 C11 110.67(15)
C10 C9 C12 110.54(15)
C10 C9 C11 110.09(15)
C21 C24 H24A 109.5
C21 C24 H24B 109.5
C21 C24 H24C 109.5
H24A C24 H24B 109.5
H24A C24 H24C 109.5
H24B C24 H24C 109.5
C17 C20 H20A 109.5
C17 C20 H20B 109.5
C17 C20 H20C 109.5
H20A C20 H20B 109.5
H20A C20 H20C 109.5
H20B C20 H20C 109.5
C1 C2 H2A 109.5
C1 C2 H2B 109.5
C1 C2 H2C 109.5
H2A C2 H2B 109.5
H2A C2 H2C 109.5
H2B C2 H2C 109.5
C1 C3 H3A 109.5
C1 C3 H3B 109.5
C1 C3 H3C 109.5
H3A C3 H3B 109.5
H3A C3 H3C 109.5
H3B C3 H3C 109.5
O2 C5 C8 105.60(13)
O2 C5 C7 108.77(13)
O2 C5 C6 110.69(12)
C7 C5 C8 110.23(16)
C7 C5 C6 111.02(17)
C6 C5 C8 110.38(16)
C9 C10 H10A 109.5
C9 C10 H10B 109.5
C9 C10 H10C 109.5
H10A C10 H10B 109.5
H10A C10 H10C 109.5
H10B C10 H10C 109.5
C5 C6 H6A 109.5
C5 C6 H6B 109.5
C5 C6 H6C 109.5
H6A C6 H6B 109.5
H6A C6 H6C 109.5
H6B C6 H6C 109.5
C9 C11 H11A 109.5
C9 C11 H11B 109.5
C9 C11 H11C 109.5
H11A C11 H11B 109.5
H11A C11 H11C 109.5
H11B C11 H11C 109.5
C21 C23 H23A 109.5
C21 C23 H23B 109.5
C21 C23 H23C 109.5
H23A C23 H23B 109.5
H23A C23 H23C 109.5
H23B C23 H23C 109.5
C21 O6 Si2 132.15(8)

loop_
_geom_bond_atom_site_label_1
_geom_bond_atom_site_label_2
_geom_bond_distance
Si2 O4 1.6166(9)
Si2 O5 1.6233(9)
Si2 N1 1.7055(12)
Si2 O6 1.6255(10)
Si1 O2 1.6178(10)
Si1 O1 1.6187(10)
Si1 N1 1.7028(11)
Si1 O3 1.6274(10)
O4 C13 1.4416(16)
O2 C5 1.4398(16)
O1 C1 1.4418(16)
O5 C17 1.4417(15)
N1 H1 0.856(13)
C13 C14 1.520(2)
C13 C15 1.524(2)
C13 C16 1.520(2)
O3 C9 1.4346(17)
C14 H14A 0.9800
C14 H14B 0.9800
C14 H14C 0.9800
C18 H18A 0.9800
C18 H18B 0.9800
C18 H18C 0.9800
C18 C17 1.520(2)
C21 C22 1.515(2)
C21 C24 1.517(2)
C21 C23 1.517(2)
C21 O6 1.4432(15)
C22 H22A 0.9800
C22 H22B 0.9800
C22 H22C 0.9800
C8 H8A 0.9800
C8 H8B 0.9800
C8 H8C 0.9800
C8 C5 1.511(2)
C15 H15A 0.9800
C15 H15B 0.9800
C15 H15C 0.9800
C12 H12A 0.9800
C12 H12B 0.9800
C12 H12C 0.9800
C12 C9 1.516(2)
C1 C4 1.516(2)
C1 C2 1.522(2)
C1 C3 1.521(2)
C19 H19A 0.9800
C19 H19B 0.9800
C19 H19C 0.9800
C19 C17 1.521(2)
C17 C20 1.521(2)
C4 H4A 0.9800
C4 H4B 0.9800
C4 H4C 0.9800
C16 H16A 0.9800
C16 H16B 0.9800
C16 H16C 0.9800
C7 H7A 0.9800
C7 H7B 0.9800
C7 H7C 0.9800
C7 C5 1.509(2)
C9 C10 1.516(2)
C9 C11 1.522(2)
C24 H24A 0.9800
C24 H24B 0.9800
C24 H24C 0.9800
C20 H20A 0.9800
C20 H20B 0.9800
C20 H20C 0.9800
C2 H2A 0.9800
C2 H2B 0.9800
C2 H2C 0.9800
C3 H3A 0.9800
C3 H3B 0.9800
C3 H3C 0.9800
C5 C6 1.510(2)
C10 H10A 0.9800
C10 H10B 0.9800
C10 H10C 0.9800
C6 H6A 0.9800
C6 H6B 0.9800
C6 H6C 0.9800
C11 H11A 0.9800
C11 H11B 0.9800
C11 H11C 0.9800
C23 H23A 0.9800
C23 H23B 0.9800
C23 H23C 0.9800
